data_2242273
loop_
_publ_author_name
'Byer, Stefano H.'
'Villa, Eric M.'

_publ_section_title
;
 Synthesis and crystal structure of cerium(IV) bis(phosphite)
;
_journal_coeditor_code WM5407
_journal_issue 9
_journal_name_full 'Acta Crystallographica Section E'
_journal_page_first 1290
_journal_page_last 1293
_journal_paper_doi 10.1107/S205698901701115X
_journal_volume 73
_journal_year 2017
_chemical_formula_iupac 'Ce (H P O3)2'
_chemical_formula_moiety 'Ce H2 O6 P2'
_chemical_formula_structural 'Ce (H P O3)2'
_chemical_formula_sum 'Ce H2 O6 P2'
_chemical_formula_weight 300.08
_chemical_name_systematic 'Cerium(IV) bis(phosphite)'
_space_group_crystal_system trigonal
_space_group_IT_number 164
_space_group_name_Hall '-P 3 2"'
_space_group_name_H-M_alt 'P -3 m 1'
_symmetry_space_group_name_Hall '-P 3 2"'
_symmetry_space_group_name_H-M 'P -3 m 1'
_atom_sites_solution_hydrogens difmap
_atom_sites_solution_primary dual
_audit_creation_method
;
Olex2 1.2
(compiled 2017.03.02 svn.r3394 for OlexSys, GUI svn.r5324)
;
_cell_angle_alpha 90
_cell_angle_beta 90
_cell_angle_gamma 120
_cell_formula_units_Z 1
_cell_length_a 5.6859(3)
_cell_length_b 5.6859(3)
_cell_length_c 5.6099(3)
_cell_measurement_reflns_used 1912
_cell_measurement_temperature 293.15
_cell_measurement_theta_max 32.6880
_cell_measurement_theta_min 4.0130
_cell_volume 157.067(14)
_computing_cell_refinement
;
CrysAlis PRO (Rigaku OD, 2015)
;
_computing_data_collection
;
CrysAlis PRO (Rigaku OD, 2015)
;
_computing_data_reduction
;
CrysAlis PRO (Rigaku OD, 2015)
;
_computing_molecular_graphics
;
<i>OLEX2</i> (Dolomanov <i>et al.</i>,  2009) and CrystalMaker (Palmer,
2014)
;
_computing_publication_material
;
<i>OLEX2</i> (Dolomanov <i>et al.</i>,  2009)
;
_computing_structure_refinement
;
SHELXL2014 (Sheldrick, 2015b)
;
_computing_structure_solution
;
SHELXT (Sheldrick, 2015a)
;
_diffrn_ambient_temperature 293.15
_diffrn_measured_fraction_theta_full 0.956
_diffrn_measured_fraction_theta_max 0.967
_diffrn_measurement_device 'abstract diffractometer'
_diffrn_measurement_device_type 'Rigaku SCX-Mini'
_diffrn_measurement_method '\w scans'
_diffrn_radiation_monochromator graphite
_diffrn_radiation_type MoK\a
_diffrn_radiation_wavelength 0.71073
_diffrn_reflns_av_R_equivalents 0.0182
_diffrn_reflns_limit_h_max 8
_diffrn_reflns_limit_h_min -8
_diffrn_reflns_limit_k_max 8
_diffrn_reflns_limit_k_min -8
_diffrn_reflns_limit_l_max 8
_diffrn_reflns_limit_l_min -7
_diffrn_reflns_number 1852
_diffrn_reflns_theta_full 25.242
_diffrn_reflns_theta_max 30.455
_diffrn_reflns_theta_min 5.510
_exptl_absorpt_coefficient_mu 7.714
_exptl_absorpt_correction_T_max 1.00000
_exptl_absorpt_correction_T_min 0.79929
_exptl_absorpt_correction_type multi-scan
_exptl_absorpt_process_details
;
(<i>CrysAlis PRO</i>; Rigaku OD, 2015)
;
_exptl_crystal_colour 'clear light yellow'
_exptl_crystal_density_diffrn 3.172
_exptl_crystal_description hexagonal
_exptl_crystal_F_000 138
_exptl_crystal_size_max 0.21
_exptl_crystal_size_mid 0.085
_exptl_crystal_size_min 0.081
_refine_diff_density_max 0.505
_refine_diff_density_min -0.347
_refine_ls_extinction_method none
_refine_ls_goodness_of_fit_ref 1.258
_refine_ls_hydrogen_treatment refxyz
_refine_ls_matrix_type full
_refine_ls_number_parameters 13
_refine_ls_number_reflns 197
_refine_ls_number_restraints 0
_refine_ls_restrained_S_all 1.258
_refine_ls_R_factor_all 0.0098
_refine_ls_R_factor_gt 0.0098
_refine_ls_shift/su_max 0.000
_refine_ls_shift/su_mean 0.000
_refine_ls_structure_factor_coef Fsqd
_refine_ls_weighting_details 'w=1/[\s^2^(Fo^2^)+(0.0148P)^2^+0.0962P] where P=(Fo^2^+2Fc^2^)/3'
_refine_ls_weighting_scheme calc
_refine_ls_wR_factor_gt 0.0293
_refine_ls_wR_factor_ref 0.0293
_reflns_number_gt 197
_reflns_number_total 197
_reflns_threshold_expression 'I > 2\s(I)'
_cod_data_source_file wm5407sup1.cif
_cod_data_source_block I
_cod_original_cell_volume 157.067(19)
_cod_database_code 2242273
_shelx_space_group_comment
;
The symmetry employed for this shelxl refinement is uniquely defined
by the following loop, which should always be used as a source of
symmetry information in preference to the above space-group names.
They are only intended as comments.
;

loop_
_space_group_symop_operation_xyz
'x, y, z'
'-y, x-y, z'
'-x+y, -x, z'
'y, x, -z'
'x-y, -y, -z'
'-x, -x+y, -z'
'-x, -y, -z'
'y, -x+y, -z'
'x-y, x, -z'
'-y, -x, z'
'-x+y, y, z'
'x, x-y, z'

loop_
_atom_site_type_symbol
_atom_site_label
_atom_site_fract_x
_atom_site_fract_y
_atom_site_fract_z
_atom_site_U_iso_or_equiv
_atom_site_adp_type
_atom_site_calc_flag
_atom_site_occupancy
Ce Ce1 1.0000 1.0000 0.5000 0.01612(11) Uani d 1
P P1 0.6667 0.3333 0.19839(17) 0.01440(18) Uani d 1
O O1 0.81417(19) 0.6283(4) 0.2762(4) 0.0330(4) Uani d 1
H H1 0.6667 0.3333 -0.059(11) 0.040 Uiso d 1

loop_
_atom_site_aniso_label
_atom_site_aniso_U_11
_atom_site_aniso_U_22
_atom_site_aniso_U_33
_atom_site_aniso_U_12
_atom_site_aniso_U_13
_atom_site_aniso_U_23
Ce1 0.00810(11) 0.00810(11) 0.03215(17) 0.00405(6) 0.000 0.000
P1 0.0114(3) 0.0114(3) 0.0204(4) 0.00569(13) 0.000 0.000
O1 0.0330(8) 0.0141(8) 0.0456(9) 0.0071(4) -0.0037(4) -0.0074(7)

loop_
_atom_type_symbol
_atom_type_description
_atom_type_scat_dispersion_real
_atom_type_scat_dispersion_imag
_atom_type_scat_source
Ce Ce -0.2486 2.6331 'International Tables Vol C Tables 4.2.6.8 and 6.1.1.4'
H H 0.0000 0.0000 'International Tables Vol C Tables 4.2.6.8 and 6.1.1.4'
O O 0.0106 0.0060 'International Tables Vol C Tables 4.2.6.8 and 6.1.1.4'
P P 0.1023 0.0942 'International Tables Vol C Tables 4.2.6.8 and 6.1.1.4'

loop_
_geom_angle_atom_site_label_1
_geom_angle_atom_site_label_2
_geom_angle_atom_site_label_3
_geom_angle_site_symmetry_1
_geom_angle_site_symmetry_3
_geom_angle
O1 Ce1 O1 9_656 3_675 180.0
O1 Ce1 O1 7_776 2_765 88.85(8)
O1 Ce1 O1 9_656 2_765 88.85(8)
O1 Ce1 O1 . 2_765 91.15(8)
O1 Ce1 O1 . 7_776 180.00(9)
O1 Ce1 O1 7_776 8_566 91.15(8)
O1 Ce1 O1 9_656 7_776 91.15(8)
O1 Ce1 O1 9_656 . 88.85(8)
O1 Ce1 O1 3_675 7_776 88.85(8)
O1 Ce1 O1 3_675 8_566 88.85(8)
O1 Ce1 O1 2_765 8_566 180.0
O1 Ce1 O1 3_675 . 91.15(8)
O1 Ce1 O1 9_656 8_566 91.15(8)
O1 Ce1 O1 3_675 2_765 91.15(8)
O1 Ce1 O1 . 8_566 88.85(8)
O1 P1 O1 3_665 2_655 112.07(8)
O1 P1 O1 3_665 . 112.07(8)
O1 P1 O1 2_655 . 112.07(8)
O1 P1 H1 . . 106.73(9)
O1 P1 H1 3_665 . 106.73(9)
O1 P1 H1 2_655 . 106.73(9)
P1 O1 Ce1 . . 162.28(14)

loop_
_geom_bond_atom_site_label_1
_geom_bond_atom_site_label_2
_geom_bond_distance
Ce1 O1 2.2193(19)
P1 O1 1.5168(19)
P1 H1 1.44(6)
